data_4119435
loop_
_publ_author_name
'Xiaobo Pan'
'Xiaoyu Chen'
'Tao Li'
'Yizhi Li'
'Xinping Wang'

_publ_section_title
;
 Isolation and X-ray Crystal Structures of Triarylphosphine Radical
 Cations
;
_journal_name_full 'Journal of the American Chemical Society'
_journal_page_first 3414
_journal_page_last 3417
_journal_paper_doi 10.1021/ja4012113
_journal_volume 135
_journal_year 2013
_chemical_formula_moiety 'C45 H69 P, F6 Sb'
_chemical_formula_sum 'C45 H69 F6 P Sb'
_chemical_formula_weight 876.72
_chemical_name_systematic
; 
 ? 
;
_space_group_IT_number 146
_symmetry_cell_setting trigonal
_symmetry_space_group_name_Hall 'R 3'
_symmetry_space_group_name_H-M 'R 3 :H'
_atom_sites_solution_hydrogens geom
_atom_sites_solution_primary direct
_atom_sites_solution_secondary difmap
_audit_creation_method SHELXL-97
_cell_angle_alpha 90.00
_cell_angle_beta 90.00
_cell_angle_gamma 120.00
_cell_formula_units_Z 3
_cell_length_a 13.1739(12)
_cell_length_b 13.1739(12)
_cell_length_c 23.540(2)
_cell_measurement_reflns_used 3944
_cell_measurement_temperature 123(2)
_cell_measurement_theta_max 27.46
_cell_measurement_theta_min 2.49
_cell_volume 3538.1(5)
_computing_cell_refinement 'Bruker SAINT'
_computing_data_collection 'Bruker APEX II'
_computing_data_reduction 'Bruker SAINT'
_computing_molecular_graphics 'Bruker SHELXTL'
_computing_publication_material 'Bruker SHELXTL'
_computing_structure_refinement 'SHELXS-97 (Sheldrick, 2008)'
_computing_structure_solution 'SHELXS-97 (Sheldrick, 2008)'
_diffrn_ambient_temperature 123(2)
_diffrn_measured_fraction_theta_full 1.000
_diffrn_measured_fraction_theta_max 1.000
_diffrn_measurement_device_type 'Bruker APEX II CCD'
_diffrn_measurement_method '\f and \w scans'
_diffrn_radiation_monochromator graphite
_diffrn_radiation_source 'fine-focus sealed tube'
_diffrn_radiation_type MoK\a
_diffrn_radiation_wavelength 0.71073
_diffrn_reflns_av_R_equivalents 0.0703
_diffrn_reflns_av_sigmaI/netI 0.0584
_diffrn_reflns_limit_h_max 16
_diffrn_reflns_limit_h_min -16
_diffrn_reflns_limit_k_max 14
_diffrn_reflns_limit_k_min -16
_diffrn_reflns_limit_l_max 28
_diffrn_reflns_limit_l_min -28
_diffrn_reflns_number 9777
_diffrn_reflns_theta_full 25.96
_diffrn_reflns_theta_max 25.96
_diffrn_reflns_theta_min 1.98
_exptl_absorpt_coefficient_mu 0.670
_exptl_absorpt_correction_T_max 0.8666
_exptl_absorpt_correction_T_min 0.8346
_exptl_absorpt_correction_type multi-scan
_exptl_absorpt_process_details 'SADABS (Cheldrich, 1997)'
_exptl_crystal_colour purple
_exptl_crystal_density_diffrn 1.234
_exptl_crystal_description block
_exptl_crystal_F_000 1377
_exptl_crystal_size_max 0.28
_exptl_crystal_size_mid 0.14
_exptl_crystal_size_min 0.12
_refine_diff_density_max 0.472
_refine_diff_density_min -0.332
_refine_diff_density_rms 0.078
_refine_ls_abs_structure_details 'Flack H D (1983), Acta Cryst. A39, 876-881'
_refine_ls_abs_structure_Flack 0.04(3)
_refine_ls_extinction_method none
_refine_ls_goodness_of_fit_ref 1.078
_refine_ls_hydrogen_treatment constr
_refine_ls_matrix_type full
_refine_ls_number_parameters 167
_refine_ls_number_reflns 3103
_refine_ls_number_restraints 1
_refine_ls_restrained_S_all 1.078
_refine_ls_R_factor_all 0.0541
_refine_ls_R_factor_gt 0.0498
_refine_ls_shift/su_max 0.000
_refine_ls_shift/su_mean 0.000
_refine_ls_structure_factor_coef Fsqd
_refine_ls_weighting_details 'calc w=1/[\s^2^(Fo^2^)+(0.0724P)^2^+0.0000P] where P=(Fo^2^+2Fc^2^)/3'
_refine_ls_weighting_scheme calc
_refine_ls_wR_factor_gt 0.1208
_refine_ls_wR_factor_ref 0.1221
_reflns_number_gt 2677
_reflns_number_total 3103
_reflns_threshold_expression >2sigma(I)
_cod_data_source_file ja4012113_si_006.cif
_cod_data_source_block 20121017a
_cod_original_cell_volume 3538.1(6)
_cod_original_sg_symbol_H-M 'R 3'
_cod_database_code 4119435

loop_
_symmetry_equiv_pos_as_xyz
'x, y, z'
'-y, x-y, z'
'-x+y, -x, z'
'x+2/3, y+1/3, z+1/3'
'-y+2/3, x-y+1/3, z+1/3'
'-x+y+2/3, -x+1/3, z+1/3'
'x+1/3, y+2/3, z+2/3'
'-y+1/3, x-y+2/3, z+2/3'
'-x+y+1/3, -x+2/3, z+2/3'

loop_
_atom_site_label
_atom_site_type_symbol
_atom_site_fract_x
_atom_site_fract_y
_atom_site_fract_z
_atom_site_U_iso_or_equiv
_atom_site_adp_type
_atom_site_occupancy
_atom_site_symmetry_multiplicity
_atom_site_calc_flag
_atom_site_refinement_flags
C1 C 1.0006(4) 0.1382(4) 0.30546(19) 0.0448(10) Uani 1 1 d .
C2 C 0.9442(4) 0.1592(5) 0.2615(2) 0.0537(12) Uani 1 1 d .
C3 C 0.9437(5) 0.2652(4) 0.2626(2) 0.0596(13) Uani 1 1 d .
H3 H 0.9024 0.2806 0.2340 0.072 Uiso 1 1 calc R
C4 C 1.0017(5) 0.3478(4) 0.3044(2) 0.0601(13) Uani 1 1 d .
C5 C 1.0556(5) 0.3207(4) 0.3491(2) 0.0580(13) Uani 1 1 d .
H5 H 1.0929 0.3764 0.3786 0.070 Uiso 1 1 calc R
C6 C 1.0559(4) 0.2146(4) 0.3514(2) 0.0501(11) Uani 1 1 d .
C7 C 0.8815(6) 0.0719(5) 0.2111(2) 0.0583(16) Uani 1 1 d .
H7 H 0.9041 0.0099 0.2133 0.070 Uiso 1 1 calc R
C8 C 0.7522(4) 0.0129(4) 0.2192(2) 0.0539(12) Uani 1 1 d .
H8A H 0.7306 -0.0332 0.2544 0.081 Uiso 1 1 calc R
H8B H 0.7127 -0.0391 0.1870 0.081 Uiso 1 1 calc R
H8C H 0.7281 0.0721 0.2218 0.081 Uiso 1 1 calc R
C9 C 0.8922(7) 0.1086(7) 0.1504(3) 0.0624(19) Uani 1 1 d .
H9A H 0.8515 0.1529 0.1447 0.094 Uiso 1 1 calc R
H9B H 0.8570 0.0389 0.1261 0.094 Uiso 1 1 calc R
H9C H 0.9752 0.1580 0.1407 0.094 Uiso 1 1 calc R
C10 C 1.0018(6) 0.4624(5) 0.3039(3) 0.0731(17) Uani 1 1 d .
H10 H 1.0441 0.4978 0.3403 0.088 Uiso 1 1 calc R
C11 C 0.8807(5) 0.4373(4) 0.3190(2) 0.0528(13) Uani 1 1 d .
H11A H 0.8342 0.4215 0.2843 0.079 Uiso 1 1 calc R
H11B H 0.8856 0.5052 0.3386 0.079 Uiso 1 1 calc R
H11C H 0.8434 0.3687 0.3440 0.079 Uiso 1 1 calc R
C12 C 1.0865(5) 0.5433(5) 0.2628(3) 0.0743(17) Uani 1 1 d .
H12A H 1.1650 0.5824 0.2798 0.111 Uiso 1 1 calc R
H12B H 1.0653 0.6022 0.2520 0.111 Uiso 1 1 calc R
H12C H 1.0862 0.4998 0.2290 0.111 Uiso 1 1 calc R
C13 C 1.1158(5) 0.1949(4) 0.4000(2) 0.0464(13) Uani 1 1 d .
H13 H 1.0943 0.1109 0.3964 0.056 Uiso 1 1 calc R
C14 C 1.2522(4) 0.2646(5) 0.3923(2) 0.0540(12) Uani 1 1 d .
H14A H 1.2717 0.2596 0.3527 0.081 Uiso 1 1 calc R
H14B H 1.2877 0.2309 0.4170 0.081 Uiso 1 1 calc R
H14C H 1.2825 0.3469 0.4026 0.081 Uiso 1 1 calc R
C15 C 1.1037(6) 0.2101(7) 0.4611(3) 0.067(2) Uani 1 1 d .
H15A H 1.1271 0.2921 0.4687 0.101 Uiso 1 1 calc R
H15B H 1.1539 0.1889 0.4827 0.101 Uiso 1 1 calc R
H15C H 1.0218 0.1595 0.4725 0.101 Uiso 1 1 calc R
F1 F 0.6436(3) 0.4187(3) 0.08662(16) 0.0664(9) Uani 1 1 d .
F2 F 0.5261(4) 0.2973(4) 0.16595(18) 0.0840(12) Uani 1 1 d .
P1 P 1.0000 0.0000 0.30583(14) 0.0345(3) Uani 1 3 d S
Sb1 Sb 0.6667 0.3333 0.1386 0.0544(2) Uani 1 3 d S

loop_
_atom_site_aniso_label
_atom_site_aniso_U_11
_atom_site_aniso_U_22
_atom_site_aniso_U_33
_atom_site_aniso_U_23
_atom_site_aniso_U_13
_atom_site_aniso_U_12
C1 0.040(2) 0.034(2) 0.056(3) 0.0032(17) 0.0087(18) 0.0145(18)
C2 0.046(3) 0.058(3) 0.050(3) -0.008(2) -0.009(2) 0.021(2)
C3 0.055(3) 0.045(3) 0.069(3) 0.017(2) -0.006(2) 0.017(2)
C4 0.057(3) 0.043(3) 0.078(3) 0.011(2) 0.008(3) 0.023(2)
C5 0.050(3) 0.044(3) 0.071(3) -0.017(2) -0.023(2) 0.017(2)
C6 0.048(3) 0.037(2) 0.060(3) 0.004(2) -0.001(2) 0.017(2)
C7 0.061(4) 0.055(3) 0.049(3) -0.001(3) 0.016(3) 0.021(3)
C8 0.051(3) 0.046(3) 0.050(3) -0.002(2) -0.010(2) 0.013(2)
C9 0.071(5) 0.081(5) 0.059(4) 0.021(3) 0.004(3) 0.056(4)
C10 0.064(4) 0.052(3) 0.116(5) 0.014(3) 0.007(3) 0.038(3)
C11 0.065(3) 0.040(2) 0.053(3) 0.008(2) -0.017(2) 0.026(2)
C12 0.069(4) 0.052(3) 0.094(5) 0.017(3) 0.003(4) 0.023(3)
C13 0.052(3) 0.033(2) 0.035(2) -0.0093(18) 0.000(2) 0.007(2)
C14 0.043(3) 0.054(3) 0.061(3) -0.002(2) 0.007(2) 0.022(2)
C15 0.064(4) 0.091(6) 0.043(4) -0.013(3) 0.010(3) 0.036(4)
F1 0.067(2) 0.0592(19) 0.066(2) -0.0068(16) -0.0188(17) 0.0267(16)
F2 0.075(3) 0.093(3) 0.072(2) 0.019(2) 0.018(2) 0.034(2)
P1 0.0334(4) 0.0334(4) 0.0369(7) 0.000 0.000 0.0167(2)
Sb1 0.0544(2) 0.0544(2) 0.0543(3) 0.000 0.000 0.02720(12)

loop_
_atom_type_symbol
_atom_type_description
_atom_type_scat_dispersion_real
_atom_type_scat_dispersion_imag
_atom_type_scat_source
C C 0.0033 0.0016 'International Tables Vol C Tables 4.2.6.8 and 6.1.1.4'
H H 0.0000 0.0000 'International Tables Vol C Tables 4.2.6.8 and 6.1.1.4'
P P 0.1023 0.0942 'International Tables Vol C Tables 4.2.6.8 and 6.1.1.4'
Sb Sb -0.5866 1.5461 'International Tables Vol C Tables 4.2.6.8 and 6.1.1.4'
F F 0.0171 0.0103 'International Tables Vol C Tables 4.2.6.8 and 6.1.1.4'

loop_
_geom_angle_atom_site_label_1
_geom_angle_atom_site_label_2
_geom_angle_atom_site_label_3
_geom_angle
_geom_angle_site_symmetry_1
_geom_angle_site_symmetry_3
C2 C1 C6 124.8(4) . .
C2 C1 P1 118.1(4) . .
C6 C1 P1 117.0(4) . .
C1 C2 C3 117.1(5) . .
C1 C2 C7 124.0(5) . .
C3 C2 C7 118.9(5) . .
C4 C3 C2 121.6(5) . .
C4 C3 H3 119.2 . .
C2 C3 H3 119.2 . .
C3 C4 C5 118.8(5) . .
C3 C4 C10 120.5(6) . .
C5 C4 C10 120.6(6) . .
C6 C5 C4 122.3(5) . .
C6 C5 H5 118.9 . .
C4 C5 H5 118.9 . .
C5 C6 C1 115.2(4) . .
C5 C6 C13 118.2(4) . .
C1 C6 C13 126.7(4) . .
C8 C7 C9 101.0(5) . .
C8 C7 C2 109.3(5) . .
C9 C7 C2 123.8(5) . .
C8 C7 H7 107.2 . .
C9 C7 H7 107.2 . .
C2 C7 H7 107.2 . .
C7 C8 H8A 109.5 . .
C7 C8 H8B 109.5 . .
H8A C8 H8B 109.5 . .
C7 C8 H8C 109.5 . .
H8A C8 H8C 109.5 . .
H8B C8 H8C 109.5 . .
C7 C9 H9A 109.5 . .
C7 C9 H9B 109.5 . .
H9A C9 H9B 109.5 . .
C7 C9 H9C 109.5 . .
H9A C9 H9C 109.5 . .
H9B C9 H9C 109.5 . .
C12 C10 C11 131.2(5) . .
C12 C10 C4 110.7(5) . .
C11 C10 C4 108.0(5) . .
C12 C10 H10 100.5 . .
C11 C10 H10 100.5 . .
C4 C10 H10 100.5 . .
C10 C11 H11A 109.5 . .
C10 C11 H11B 109.5 . .
H11A C11 H11B 109.5 . .
C10 C11 H11C 109.5 . .
H11A C11 H11C 109.5 . .
H11B C11 H11C 109.5 . .
C10 C12 H12A 109.5 . .
C10 C12 H12B 109.5 . .
H12A C12 H12B 109.5 . .
C10 C12 H12C 109.5 . .
H12A C12 H12C 109.5 . .
H12B C12 H12C 109.5 . .
C15 C13 C6 128.7(6) . .
C15 C13 C14 101.8(5) . .
C6 C13 C14 111.3(4) . .
C15 C13 H13 104.2 . .
C6 C13 H13 104.2 . .
C14 C13 H13 104.2 . .
C13 C14 H14A 109.5 . .
C13 C14 H14B 109.5 . .
H14A C14 H14B 109.5 . .
C13 C14 H14C 109.5 . .
H14A C14 H14C 109.5 . .
H14B C14 H14C 109.5 . .
C13 C15 H15A 109.5 . .
C13 C15 H15B 109.5 . .
H15A C15 H15B 109.5 . .
C13 C15 H15C 109.5 . .
H15A C15 H15C 109.5 . .
H15B C15 H15C 109.5 . .
C1 P1 C1 119.997(4) 3_765 .
C1 P1 C1 120.001(4) 3_765 2_645
C1 P1 C1 119.995(4) . 2_645
F2 Sb1 F2 107.78(15) 2_655 3_665
F2 Sb1 F2 107.78(15) 2_655 .
F2 Sb1 F2 107.78(15) 3_665 .
F2 Sb1 F1 83.1(2) 2_655 3_665
F2 Sb1 F1 86.2(2) 3_665 3_665
F2 Sb1 F1 157.81(15) . 3_665
F2 Sb1 F1 157.81(15) 2_655 .
F2 Sb1 F1 83.1(2) 3_665 .
F2 Sb1 F1 86.2(2) . .
F1 Sb1 F1 78.29(19) 3_665 .
F2 Sb1 F1 86.2(2) 2_655 2_655
F2 Sb1 F1 157.81(15) 3_665 2_655
F2 Sb1 F1 83.1(2) . 2_655
F1 Sb1 F1 78.30(19) 3_665 2_655
F1 Sb1 F1 78.29(19) . 2_655

loop_
_geom_bond_atom_site_label_1
_geom_bond_atom_site_label_2
_geom_bond_distance
_geom_bond_site_symmetry_2
C1 C2 1.381(7) .
C1 C6 1.408(7) .
C1 P1 1.817(4) .
C2 C3 1.400(8) .
C2 C7 1.569(8) .
C3 C4 1.379(8) .
C3 H3 0.9500 .
C4 C5 1.411(7) .
C4 C10 1.509(7) .
C5 C6 1.401(7) .
C5 H5 0.9500 .
C6 C13 1.486(7) .
C7 C8 1.490(8) .
C7 C9 1.491(9) .
C7 H7 1.0000 .
C8 H8A 0.9800 .
C8 H8B 0.9800 .
C8 H8C 0.9800 .
C9 H9A 0.9800 .
C9 H9B 0.9800 .
C9 H9C 0.9800 .
C10 C12 1.460(9) .
C10 C11 1.501(8) .
C10 H10 1.0000 .
C11 H11A 0.9800 .
C11 H11B 0.9800 .
C11 H11C 0.9800 .
C12 H12A 0.9800 .
C12 H12B 0.9800 .
C12 H12C 0.9800 .
C13 C15 1.471(8) .
C13 C14 1.566(7) .
C13 H13 1.0000 .
C14 H14A 0.9800 .
C14 H14B 0.9800 .
C14 H14C 0.9800 .
C15 H15A 0.9800 .
C15 H15B 0.9800 .
C15 H15C 0.9800 .
F1 Sb1 1.788(4) .
F2 Sb1 1.786(4) .
P1 C1 1.817(4) 3_765
P1 C1 1.817(4) 2_645
Sb1 F2 1.786(4) 2_655
Sb1 F2 1.786(4) 3_665
Sb1 F1 1.788(4) 3_665
Sb1 F1 1.788(4) 2_655

loop_
_geom_torsion_atom_site_label_1
_geom_torsion_atom_site_label_2
_geom_torsion_atom_site_label_3
_geom_torsion_atom_site_label_4
_geom_torsion
_geom_torsion_site_symmetry_4
C6 C1 C2 C3 0.8(7) .
P1 C1 C2 C3 178.8(4) .
C6 C1 C2 C7 -179.1(5) .
P1 C1 C2 C7 -1.2(7) .
C1 C2 C3 C4 3.1(8) .
C7 C2 C3 C4 -177.0(5) .
C2 C3 C4 C5 -4.6(8) .
C2 C3 C4 C10 178.8(5) .
C3 C4 C5 C6 2.5(8) .
C10 C4 C5 C6 179.1(5) .
C4 C5 C6 C1 1.1(8) .
C4 C5 C6 C13 179.5(5) .
C2 C1 C6 C5 -2.8(7) .
P1 C1 C6 C5 179.2(4) .
C2 C1 C6 C13 179.0(5) .
P1 C1 C6 C13 1.0(7) .
C1 C2 C7 C8 105.1(6) .
C3 C2 C7 C8 -74.8(6) .
C1 C2 C7 C9 -136.4(6) .
C3 C2 C7 C9 43.7(9) .
C3 C4 C10 C12 -78.9(7) .
C5 C4 C10 C12 104.6(7) .
C3 C4 C10 C11 70.7(7) .
C5 C4 C10 C11 -105.9(6) .
C5 C6 C13 C15 49.4(9) .
C1 C6 C13 C15 -132.4(7) .
C5 C6 C13 C14 -76.9(6) .
C1 C6 C13 C14 101.2(6) .
C2 C1 P1 C1 121.5(4) 3_765
C6 C1 P1 C1 -60.4(5) 3_765
C2 C1 P1 C1 -57.5(6) 2_645
C6 C1 P1 C1 120.6(4) 2_645
